data_7030771
loop_
_publ_author_name
'Liu, Chun Ran'
'Qian, Ying Ying'
'Chan, Kin Shing'

_publ_section_title
;
 Base-promoted aryl-bromine bond cleavage with cobalt(ii) porphyrins via a
 halogen atom transfer mechanism.
;
_journal_issue 21
_journal_name_full 'Dalton transactions (Cambridge, England : 2003)'
_journal_page_first 7771
_journal_page_last 7779
_journal_paper_doi 10.1039/c4dt00155a
_journal_volume 43
_journal_year 2014
_chemical_formula_sum 'C55.5 H45 Co N4 O1.5'
_chemical_formula_weight 850.88
_chemical_name_systematic
; 
 ? 
;
_space_group_IT_number 14
_symmetry_cell_setting monoclinic
_symmetry_space_group_name_Hall '-P 2ybc'
_symmetry_space_group_name_H-M 'P 1 21/c 1'
_atom_sites_solution_hydrogens geom
_atom_sites_solution_primary direct
_atom_sites_solution_secondary difmap
_audit_creation_method SHELXL-97
_cell_angle_alpha 90.00
_cell_angle_beta 105.867(3)
_cell_angle_gamma 90.00
_cell_formula_units_Z 4
_cell_length_a 21.671(3)
_cell_length_b 14.9796(19)
_cell_length_c 16.421(2)
_cell_measurement_reflns_used 90
_cell_measurement_temperature 296(2)
_cell_measurement_theta_max 15
_cell_measurement_theta_min 15
_cell_volume 5127.5(12)
_computing_cell_refinement 'BRUKER KAPPA APEXII DUO DIFFRACTOMETER'
_computing_data_collection 'BRUKER KAPPA APEXII DUO DIFFRACTOMETER'
_computing_data_reduction 'BRUKER KAPPA APEXII DUO DIFFRACTOMETER'
_computing_molecular_graphics 'SIEMENS SHELXTL'
_computing_publication_material 'SIEMENS SHELXTL'
_computing_structure_refinement 'SHELXL-97 (Sheldrick, 2008)'
_computing_structure_solution 'SHELXS-97 (Sheldrick, 2008)'
_diffrn_ambient_temperature 296(2)
_diffrn_measured_fraction_theta_full 0.996
_diffrn_measured_fraction_theta_max 0.996
_diffrn_measurement_device_type 'BRUKER KAPPA APEXII DUO DIFFRACTOMETER'
_diffrn_measurement_method 'PHI & OMEGA SCAN'
_diffrn_radiation_monochromator graphite
_diffrn_radiation_source 'fine-focus sealed tube'
_diffrn_radiation_type MoK\a
_diffrn_radiation_wavelength 0.71073
_diffrn_reflns_av_R_equivalents 0.2426
_diffrn_reflns_av_sigmaI/netI 0.2912
_diffrn_reflns_limit_h_max 28
_diffrn_reflns_limit_h_min -28
_diffrn_reflns_limit_k_max 19
_diffrn_reflns_limit_k_min -19
_diffrn_reflns_limit_l_max 21
_diffrn_reflns_limit_l_min -21
_diffrn_reflns_number 44668
_diffrn_reflns_theta_full 27.86
_diffrn_reflns_theta_max 27.86
_diffrn_reflns_theta_min 0.98
_exptl_absorpt_coefficient_mu 0.375
_exptl_absorpt_correction_T_max 0.7076
_exptl_absorpt_correction_T_min 0.5710
_exptl_absorpt_correction_type multi-scan
_exptl_crystal_colour red
_exptl_crystal_density_diffrn 1.102
_exptl_crystal_density_method 'not measured'
_exptl_crystal_description block
_exptl_crystal_F_000 1780
_exptl_crystal_size_max 0.40
_exptl_crystal_size_mid 0.30
_exptl_crystal_size_min 0.20
_refine_diff_density_max 0.963
_refine_diff_density_min -0.586
_refine_diff_density_rms 0.146
_refine_ls_extinction_method none
_refine_ls_goodness_of_fit_ref 0.991
_refine_ls_hydrogen_treatment riding
_refine_ls_matrix_type full
_refine_ls_number_parameters 586
_refine_ls_number_reflns 12177
_refine_ls_number_restraints 8
_refine_ls_restrained_S_all 0.991
_refine_ls_R_factor_all 0.3032
_refine_ls_R_factor_gt 0.1181
_refine_ls_shift/su_max 0.000
_refine_ls_shift/su_mean 0.000
_refine_ls_structure_factor_coef Fsqd
_refine_ls_weighting_details 'calc w=1/[\s^2^(Fo^2^)+(0.1766P)^2^+0.0000P] where P=(Fo^2^+2Fc^2^)/3'
_refine_ls_weighting_scheme calc
_refine_ls_wR_factor_gt 0.2926
_refine_ls_wR_factor_ref 0.3901
_reflns_number_gt 3805
_reflns_number_total 12177
_reflns_threshold_expression >2sigma(I)
_cod_data_source_file c4dt00155a2.cif
_cod_data_source_block CRL160
_cod_depositor_comments
;
The following automatic conversions were performed:

'_symmetry_cell_setting' value 'Monoclinic' changed to 'monoclinic'
according to
/usr/data/users/saulius/crontab/automatic-downloads/rss-feeds/RSC/lib/dictionaries/cif_core.dic
dictionary named 'cif_core.dic' version 2.4.2 from 2011-04-26.

Automatic conversion script
Id: cif_fix_values 2281 2013-09-26 08:29:07Z andrius 

 Adding full bibliography for 7030771.cif.
;
_cod_original_cell_volume 5127.6(12)
_cod_original_sg_symbol_H-M P2(1)/c
_cod_original_formula_sum 'C55.50 H45 Co N4 O1.50'
_cod_database_code 7030771

loop_
_symmetry_equiv_pos_as_xyz
'x, y, z'
'-x, y+1/2, -z+1/2'
'-x, -y, -z'
'x, -y-1/2, z-1/2'

loop_
_atom_site_label
_atom_site_type_symbol
_atom_site_fract_x
_atom_site_fract_y
_atom_site_fract_z
_atom_site_U_iso_or_equiv
_atom_site_adp_type
_atom_site_occupancy
_atom_site_symmetry_multiplicity
_atom_site_calc_flag
_atom_site_refinement_flags
Co1 Co 0.69266(5) 0.61658(7) 0.88225(6) 0.0372(4) Uani 1 1 d .
O1 O 0.6499(4) 0.2124(6) 0.8865(6) 0.114(3) Uani 1 1 d .
N1 N 0.7722(3) 0.6228(4) 0.9711(3) 0.0412(16) Uani 1 1 d .
N2 N 0.6458(3) 0.6304(4) 0.9667(3) 0.0397(16) Uani 1 1 d .
N3 N 0.6151(3) 0.6395(4) 0.7925(3) 0.0419(17) Uani 1 1 d .
N4 N 0.7414(3) 0.6146(4) 0.7985(3) 0.0436(16) Uani 1 1 d .
C1 C 0.8339(4) 0.6346(6) 0.9627(5) 0.052(2) Uani 1 1 d .
C2 C 0.8796(5) 0.6416(7) 1.0457(5) 0.074(3) Uani 1 1 d .
H2A H 0.9234 0.6518 1.0570 0.088 Uiso 1 1 calc R
C3 C 0.8454(4) 0.6303(7) 1.1041(5) 0.069(3) Uani 1 1 d .
H3A H 0.8621 0.6307 1.1627 0.083 Uiso 1 1 calc R
C4 C 0.7806(4) 0.6180(6) 1.0596(4) 0.045(2) Uani 1 1 d .
C5 C 0.7320(4) 0.6073(6) 1.0968(4) 0.045(2) Uani 1 1 d .
C6 C 0.6690(4) 0.6149(6) 1.0533(4) 0.044(2) Uani 1 1 d .
C7 C 0.6164(4) 0.6183(6) 1.0909(5) 0.059(2) Uani 1 1 d .
H7A H 0.6192 0.6077 1.1476 0.071 Uiso 1 1 calc R
C8 C 0.5629(4) 0.6392(6) 1.0310(5) 0.058(3) Uani 1 1 d .
H8A H 0.5222 0.6471 1.0385 0.070 Uiso 1 1 calc R
C9 C 0.5800(4) 0.6472(5) 0.9530(4) 0.043(2) Uani 1 1 d .
C10 C 0.5378(4) 0.6670(6) 0.8757(5) 0.046(2) Uani 1 1 d .
C11 C 0.5551(4) 0.6640(5) 0.8001(4) 0.0409(19) Uani 1 1 d .
C12 C 0.5104(4) 0.6759(6) 0.7179(5) 0.049(2) Uani 1 1 d .
H12A H 0.4678 0.6936 0.7066 0.059 Uiso 1 1 calc R
C13 C 0.5422(4) 0.6565(6) 0.6613(5) 0.046(2) Uani 1 1 d .
H13A H 0.5256 0.6590 0.6028 0.056 Uiso 1 1 calc R
C14 C 0.6064(4) 0.6312(5) 0.7057(4) 0.040(2) Uani 1 1 d .
C15 C 0.6537(4) 0.6056(6) 0.6686(4) 0.044(2) Uani 1 1 d .
C16 C 0.7167(4) 0.5973(6) 0.7130(5) 0.050(2) Uani 1 1 d .
C17 C 0.7686(4) 0.5840(7) 0.6743(5) 0.071(3) Uani 1 1 d .
H17A H 0.7647 0.5685 0.6183 0.085 Uiso 1 1 calc R
C18 C 0.8230(5) 0.5981(8) 0.7345(5) 0.077(3) Uani 1 1 d .
H18A H 0.8641 0.5966 0.7273 0.092 Uiso 1 1 calc R
C19 C 0.8071(4) 0.6159(6) 0.8123(5) 0.053(2) Uani 1 1 d .
C20 C 0.8513(4) 0.6324(6) 0.8887(5) 0.056(2) Uani 1 1 d .
C21 C 0.7504(4) 0.5937(6) 1.1904(5) 0.051(2) Uani 1 1 d .
C22 C 0.7474(5) 0.6631(7) 1.2441(5) 0.067(3) Uani 1 1 d .
H22A H 0.7317 0.7181 1.2216 0.080 Uiso 1 1 calc R
C23 C 0.7674(5) 0.6523(8) 1.3307(6) 0.079(3) Uani 1 1 d .
H23A H 0.7660 0.7006 1.3657 0.094 Uiso 1 1 calc R
C24 C 0.7892(5) 0.5714(9) 1.3660(5) 0.075(3) Uani 1 1 d .
C25 C 0.7924(5) 0.5028(9) 1.3123(6) 0.087(4) Uani 1 1 d .
H25A H 0.8078 0.4476 1.3350 0.105 Uiso 1 1 calc R
C26 C 0.7732(5) 0.5132(7) 1.2250(5) 0.072(3) Uani 1 1 d .
H26A H 0.7759 0.4654 1.1900 0.087 Uiso 1 1 calc R
C27 C 0.8104(6) 0.5582(11) 1.4622(6) 0.140(6) Uani 1 1 d .
H27A H 0.8052 0.6131 1.4898 0.210 Uiso 1 1 calc R
H27B H 0.8547 0.5406 1.4794 0.210 Uiso 1 1 calc R
H27C H 0.7846 0.5126 1.4778 0.210 Uiso 1 1 calc R
C31 C 0.4700(4) 0.6892(7) 0.8733(5) 0.050(2) Uani 1 1 d .
C32 C 0.4464(5) 0.7745(8) 0.8493(6) 0.077(3) Uani 1 1 d .
H32A H 0.4730 0.8173 0.8354 0.093 Uiso 1 1 calc R
C33 C 0.3829(6) 0.7959(9) 0.8458(8) 0.097(4) Uani 1 1 d .
H33A H 0.3672 0.8527 0.8288 0.116 Uiso 1 1 calc R
C34 C 0.3434(5) 0.7330(11) 0.8676(7) 0.085(4) Uani 1 1 d .
C35 C 0.3679(6) 0.6489(11) 0.8900(7) 0.095(4) Uani 1 1 d .
H35A H 0.3420 0.6061 0.9051 0.115 Uiso 1 1 calc R
C36 C 0.4290(4) 0.6267(7) 0.8907(6) 0.068(3) Uani 1 1 d .
H36A H 0.4431 0.5684 0.9031 0.082 Uiso 1 1 calc R
C37 C 0.2732(5) 0.7556(12) 0.8647(9) 0.151(7) Uani 1 1 d .
H37A H 0.2534 0.7043 0.8819 0.227 Uiso 1 1 calc R
H37B H 0.2502 0.7719 0.8080 0.227 Uiso 1 1 calc R
H37C H 0.2726 0.8044 0.9023 0.227 Uiso 1 1 calc R
C41 C 0.6345(4) 0.5914(6) 0.5726(4) 0.046(2) Uani 1 1 d .
C42 C 0.5966(5) 0.5217(7) 0.5359(5) 0.075(3) Uani 1 1 d .
H42A H 0.5821 0.4815 0.5697 0.090 Uiso 1 1 calc R
C43 C 0.5796(5) 0.5099(8) 0.4492(5) 0.088(4) Uani 1 1 d .
H43A H 0.5548 0.4607 0.4260 0.105 Uiso 1 1 calc R
C44 C 0.5982(4) 0.5685(7) 0.3962(5) 0.056(2) Uani 1 1 d .
C45 C 0.6358(4) 0.6397(6) 0.4333(5) 0.056(3) Uani 1 1 d .
H45A H 0.6496 0.6805 0.3995 0.067 Uiso 1 1 calc R
C46 C 0.6533(4) 0.6513(6) 0.5201(5) 0.051(2) Uani 1 1 d .
H46A H 0.6781 0.7003 0.5436 0.061 Uiso 1 1 calc R
C47 C 0.5793(6) 0.5564(8) 0.3010(5) 0.089(4) Uani 1 1 d .
H47A H 0.5973 0.6038 0.2755 0.134 Uiso 1 1 calc R
H47B H 0.5334 0.5576 0.2798 0.134 Uiso 1 1 calc R
H47C H 0.5951 0.5001 0.2873 0.134 Uiso 1 1 calc R
C51 C 0.9193(5) 0.6427(8) 0.8911(5) 0.067(3) Uani 1 1 d .
C52 C 0.9621(6) 0.5748(11) 0.9069(8) 0.116(5) Uani 1 1 d .
H52A H 0.9474 0.5183 0.9161 0.140 Uiso 1 1 calc R
C53 C 1.0261(7) 0.5838(15) 0.9103(10) 0.146(8) Uani 1 1 d .
H53A H 1.0523 0.5336 0.9182 0.175 Uiso 1 1 calc R
C54 C 1.0497(6) 0.6610(17) 0.9025(9) 0.134(8) Uani 1 1 d .
C55 C 1.0087(8) 0.7313(15) 0.8848(13) 0.174(8) Uani 1 1 d .
H55A H 1.0247 0.7871 0.8764 0.208 Uiso 1 1 calc R
C56 C 0.9422(6) 0.7232(11) 0.8785(9) 0.119(5) Uani 1 1 d .
H56A H 0.9152 0.7725 0.8659 0.143 Uiso 1 1 calc R
C57 C 1.1239(6) 0.6752(17) 0.9116(11) 0.241(13) Uani 1 1 d .
H57A H 1.1463 0.6199 0.9277 0.361 Uiso 1 1 calc R
H57B H 1.1407 0.7195 0.9542 0.361 Uiso 1 1 calc R
H57C H 1.1296 0.6948 0.8585 0.361 Uiso 1 1 calc R
C61 C 0.6838(4) 0.4899(6) 0.8824(5) 0.045(2) Uani 1 1 d .
C62 C 0.6240(6) 0.4505(7) 0.8771(6) 0.072(3) Uani 1 1 d .
H62A H 0.5893 0.4886 0.8723 0.086 Uiso 1 1 calc R
C63 C 0.6127(6) 0.3611(8) 0.8784(7) 0.083(3) Uani 1 1 d .
H63A H 0.5722 0.3378 0.8746 0.100 Uiso 1 1 calc R
C64 C 0.6660(7) 0.3077(8) 0.8857(6) 0.074(3) Uani 1 1 d .
C65 C 0.7245(6) 0.3402(9) 0.8893(7) 0.079(3) Uani 1 1 d .
H65A H 0.7586 0.3016 0.8924 0.095 Uiso 1 1 calc R
C66 C 0.7335(5) 0.4337(7) 0.8885(6) 0.068(3) Uani 1 1 d .
H66A H 0.7741 0.4566 0.8922 0.081 Uiso 1 1 calc R
C67 C 0.7004(7) 0.1545(11) 0.8819(10) 0.154(7) Uani 1 1 d .
H67A H 0.6865 0.0937 0.8825 0.231 Uiso 1 1 calc R
H67B H 0.7368 0.1648 0.9296 0.231 Uiso 1 1 calc R
H67C H 0.7121 0.1657 0.8305 0.231 Uiso 1 1 calc R
C71 C 1.091(2) 0.782(4) 0.658(2) 0.13(3) Uani 0.25 1 d PD
H71A H 1.0724 0.8318 0.6232 0.202 Uiso 0.25 1 calc PR
H71B H 1.1298 0.7640 0.6457 0.202 Uiso 0.25 1 calc PR
H71C H 1.0997 0.7982 0.7166 0.202 Uiso 0.25 1 calc PR
O2 O 1.0466(19) 0.709(3) 0.641(2) 0.129(13) Uani 0.25 1 d PDU
H2 H 1.0488 0.6820 0.6851 0.194 Uiso 0.25 1 calc PR
C72 C 0.985(3) 0.508(4) 0.654(4) 0.11(2) Uani 0.25 1 d PD
H72A H 1.0145 0.4641 0.6449 0.172 Uiso 0.25 1 calc PR
H72B H 0.9427 0.4953 0.6168 0.172 Uiso 0.25 1 calc PR
H72C H 0.9829 0.5056 0.7114 0.172 Uiso 0.25 1 calc PR
O3 O 1.004(3) 0.594(4) 0.636(3) 0.29(6) Uani 0.25 1 d PD
H3 H 1.0415 0.6027 0.6635 0.434 Uiso 0.25 1 calc PR

loop_
_atom_site_aniso_label
_atom_site_aniso_U_11
_atom_site_aniso_U_22
_atom_site_aniso_U_33
_atom_site_aniso_U_23
_atom_site_aniso_U_13
_atom_site_aniso_U_12
Co1 0.0361(6) 0.0478(7) 0.0286(5) -0.0002(5) 0.0101(4) -0.0018(6)
O1 0.114(7) 0.077(7) 0.149(8) -0.014(5) 0.034(6) -0.014(6)
N1 0.038(4) 0.052(5) 0.034(3) 0.000(3) 0.010(3) -0.001(3)
N2 0.044(4) 0.045(4) 0.032(3) -0.003(3) 0.013(3) 0.000(3)
N3 0.043(4) 0.053(5) 0.032(3) -0.002(3) 0.012(3) -0.001(3)
N4 0.038(4) 0.059(5) 0.034(3) 0.003(3) 0.009(3) 0.006(4)
C1 0.040(5) 0.071(7) 0.043(4) -0.003(4) 0.007(4) -0.006(5)
C2 0.048(6) 0.123(10) 0.050(5) 0.001(5) 0.013(4) -0.021(6)
C3 0.053(6) 0.113(9) 0.035(4) 0.001(5) 0.001(4) -0.005(6)
C4 0.045(5) 0.054(6) 0.033(4) -0.001(4) 0.006(3) -0.003(5)
C5 0.049(5) 0.056(6) 0.030(4) 0.002(4) 0.013(4) 0.005(5)
C6 0.053(5) 0.053(5) 0.028(3) -0.003(4) 0.013(3) 0.005(5)
C7 0.063(6) 0.079(7) 0.043(4) 0.002(4) 0.028(4) -0.002(6)
C8 0.048(5) 0.087(8) 0.044(5) 0.002(4) 0.020(4) 0.004(5)
C9 0.041(5) 0.056(6) 0.035(4) -0.005(3) 0.014(3) 0.002(4)
C10 0.036(5) 0.051(6) 0.048(5) -0.008(4) 0.009(4) -0.003(4)
C11 0.037(5) 0.046(5) 0.043(4) -0.001(4) 0.015(4) 0.002(4)
C12 0.037(5) 0.062(6) 0.044(4) 0.000(4) 0.005(4) 0.010(4)
C13 0.046(5) 0.057(6) 0.034(4) 0.002(4) 0.008(4) -0.003(4)
C14 0.045(5) 0.051(6) 0.025(3) 0.001(3) 0.010(3) -0.011(4)
C15 0.047(5) 0.054(6) 0.029(4) 0.006(3) 0.008(3) -0.004(4)
C16 0.052(5) 0.066(7) 0.034(4) 0.002(4) 0.014(4) 0.009(5)
C17 0.053(6) 0.130(10) 0.034(4) -0.002(5) 0.017(4) 0.021(6)
C18 0.048(6) 0.139(11) 0.048(5) 0.005(5) 0.023(5) 0.016(6)
C19 0.041(5) 0.083(7) 0.039(4) 0.011(4) 0.017(4) 0.011(5)
C20 0.034(5) 0.087(8) 0.046(5) 0.008(4) 0.012(4) -0.004(5)
C21 0.048(5) 0.070(7) 0.035(4) 0.000(4) 0.013(4) -0.002(5)
C22 0.099(8) 0.059(7) 0.039(5) -0.007(4) 0.012(5) -0.003(6)
C23 0.089(8) 0.103(9) 0.040(5) -0.018(5) 0.010(5) -0.008(7)
C24 0.059(7) 0.132(11) 0.034(5) -0.002(6) 0.011(4) 0.002(7)
C25 0.079(8) 0.120(11) 0.063(6) 0.041(7) 0.019(6) 0.043(7)
C26 0.090(8) 0.086(8) 0.036(5) 0.007(5) 0.009(5) 0.025(6)
C27 0.136(12) 0.245(18) 0.032(5) 0.024(8) 0.013(6) 0.067(12)
C31 0.039(5) 0.066(7) 0.044(4) -0.004(4) 0.008(4) 0.002(5)
C32 0.053(7) 0.086(9) 0.093(8) -0.020(6) 0.021(6) 0.003(6)
C33 0.071(8) 0.087(10) 0.124(10) -0.034(8) 0.011(7) 0.024(8)
C34 0.042(7) 0.138(13) 0.076(7) -0.029(7) 0.014(5) -0.006(8)
C35 0.052(7) 0.148(14) 0.087(8) 0.008(8) 0.018(6) -0.024(8)
C36 0.042(6) 0.087(8) 0.076(6) 0.004(5) 0.016(5) -0.002(6)
C37 0.041(7) 0.24(2) 0.181(14) -0.057(13) 0.045(8) 0.013(9)
C41 0.046(5) 0.058(6) 0.034(4) -0.003(4) 0.013(4) 0.003(4)
C42 0.113(9) 0.074(8) 0.041(5) -0.002(5) 0.025(5) -0.034(7)
C43 0.129(10) 0.092(9) 0.043(5) -0.019(5) 0.025(6) -0.050(8)
C44 0.062(6) 0.068(7) 0.036(4) -0.008(4) 0.011(4) 0.003(5)
C45 0.074(7) 0.057(7) 0.037(4) 0.009(4) 0.017(4) 0.008(5)
C46 0.057(6) 0.053(6) 0.044(4) 0.006(4) 0.016(4) -0.005(5)
C47 0.121(10) 0.109(10) 0.035(5) -0.003(5) 0.016(5) 0.010(8)
C51 0.047(6) 0.107(10) 0.046(5) 0.019(5) 0.012(4) 0.005(6)
C52 0.061(8) 0.164(15) 0.121(11) 0.035(10) 0.019(7) -0.002(9)
C53 0.045(9) 0.25(2) 0.140(13) 0.058(14) 0.030(8) 0.044(11)
C54 0.039(8) 0.28(3) 0.089(9) 0.022(12) 0.023(7) -0.017(12)
C55 0.082(13) 0.22(2) 0.23(2) 0.026(17) 0.059(13) -0.036(13)
C56 0.066(9) 0.137(14) 0.160(13) 0.022(10) 0.041(9) -0.018(9)
C57 0.049(9) 0.52(4) 0.164(16) 0.06(2) 0.042(10) -0.035(15)
C61 0.050(6) 0.042(5) 0.044(4) 0.001(4) 0.016(4) -0.001(5)
C62 0.104(9) 0.043(7) 0.070(6) -0.014(5) 0.024(6) 0.001(6)
C63 0.086(9) 0.071(9) 0.098(8) -0.020(6) 0.035(7) -0.012(7)
C64 0.089(9) 0.052(8) 0.077(7) -0.006(5) 0.017(6) -0.008(7)
C65 0.061(8) 0.074(9) 0.096(8) -0.005(6) 0.012(6) 0.014(7)
C66 0.074(8) 0.048(7) 0.075(6) 0.001(5) 0.012(5) -0.002(6)
C67 0.135(14) 0.108(13) 0.215(19) -0.003(11) 0.044(13) 0.075(11)
C71 0.09(4) 0.26(8) 0.06(3) 0.09(4) 0.03(3) 0.03(5)
O2 0.124(16) 0.139(16) 0.125(16) 0.001(10) 0.034(10) 0.013(10)
C72 0.10(4) 0.15(6) 0.10(4) -0.03(4) 0.04(4) 0.01(5)
O3 0.35(10) 0.39(11) 0.07(3) -0.02(5) -0.04(4) 0.30(10)

loop_
_atom_type_symbol
_atom_type_description
_atom_type_scat_dispersion_real
_atom_type_scat_dispersion_imag
_atom_type_scat_source
C C 0.0033 0.0016 'International Tables Vol C Tables 4.2.6.8 and 6.1.1.4'
H H 0.0000 0.0000 'International Tables Vol C Tables 4.2.6.8 and 6.1.1.4'
N N 0.0061 0.0033 'International Tables Vol C Tables 4.2.6.8 and 6.1.1.4'
O O 0.0106 0.0060 'International Tables Vol C Tables 4.2.6.8 and 6.1.1.4'
Co Co 0.3494 0.9721 'International Tables Vol C Tables 4.2.6.8 and 6.1.1.4'

loop_
_geom_angle_atom_site_label_1
_geom_angle_atom_site_label_2
_geom_angle_atom_site_label_3
_geom_angle
C61 Co1 N1 96.7(3)
C61 Co1 N3 96.4(3)
N1 Co1 N3 167.0(3)
C61 Co1 N2 91.9(3)
N1 Co1 N2 89.3(2)
N3 Co1 N2 90.6(2)
C61 Co1 N4 93.4(3)
N1 Co1 N4 89.4(2)
N3 Co1 N4 89.5(2)
N2 Co1 N4 174.7(3)
C67 O1 C64 114.0(11)
C1 N1 C4 104.5(6)
C1 N1 Co1 127.8(5)
C4 N1 Co1 127.7(5)
C6 N2 C9 105.1(6)
C6 N2 Co1 126.9(5)
C9 N2 Co1 127.6(4)
C11 N3 C14 104.3(6)
C11 N3 Co1 128.1(5)
C14 N3 Co1 127.6(5)
C19 N4 C16 105.3(6)
C19 N4 Co1 128.2(5)
C16 N4 Co1 125.8(5)
C20 C1 N1 126.3(7)
C20 C1 C2 123.5(8)
N1 C1 C2 110.0(7)
C3 C2 C1 106.7(8)
C2 C3 C4 107.8(7)
C5 C4 C3 124.5(7)
C5 C4 N1 124.5(7)
C3 C4 N1 110.9(7)
C6 C5 C4 122.9(7)
C6 C5 C21 119.8(7)
C4 C5 C21 117.1(7)
C5 C6 N2 125.3(6)
C5 C6 C7 125.3(7)
N2 C6 C7 109.1(7)
C8 C7 C6 108.8(7)
C7 C8 C9 107.0(7)
C10 C9 N2 125.1(6)
C10 C9 C8 124.9(8)
N2 C9 C8 110.0(7)
C9 C10 C11 122.7(7)
C9 C10 C31 118.1(7)
C11 C10 C31 119.1(7)
N3 C11 C10 125.2(7)
N3 C11 C12 110.8(6)
C10 C11 C12 123.6(7)
C13 C12 C11 106.4(7)
C12 C13 C14 108.5(7)
C15 C14 N3 124.5(7)
C15 C14 C13 125.6(6)
N3 C14 C13 109.8(6)
C16 C15 C14 122.9(7)
C16 C15 C41 119.2(7)
C14 C15 C41 117.8(7)
C15 C16 N4 125.2(7)
C15 C16 C17 124.1(7)
N4 C16 C17 109.8(7)
C18 C17 C16 106.8(7)
C17 C18 C19 108.1(8)
C20 C19 N4 125.6(7)
C20 C19 C18 124.6(8)
N4 C19 C18 109.8(7)
C1 C20 C19 121.4(7)
C1 C20 C51 119.4(7)
C19 C20 C51 119.1(7)
C26 C21 C22 118.4(8)
C26 C21 C5 120.9(8)
C22 C21 C5 120.7(8)
C21 C22 C23 121.1(10)
C24 C23 C22 121.0(10)
C25 C24 C23 117.6(9)
C25 C24 C27 120.9(12)
C23 C24 C27 121.5(11)
C24 C25 C26 121.8(10)
C21 C26 C25 120.1(10)
C36 C31 C32 118.4(9)
C36 C31 C10 122.0(9)
C32 C31 C10 119.5(9)
C31 C32 C33 120.2(11)
C34 C33 C32 120.3(12)
C35 C34 C33 118.0(11)
C35 C34 C37 120.8(14)
C33 C34 C37 121.1(15)
C36 C35 C34 122.0(12)
C35 C36 C31 120.9(11)
C42 C41 C46 117.9(7)
C42 C41 C15 121.4(7)
C46 C41 C15 120.6(8)
C41 C42 C43 120.8(8)
C44 C43 C42 122.0(9)
C43 C44 C45 117.1(8)
C43 C44 C47 122.3(9)
C45 C44 C47 120.6(8)
C44 C45 C46 121.0(8)
C41 C46 C45 121.2(8)
C56 C51 C52 116.2(11)
C56 C51 C20 120.1(11)
C52 C51 C20 123.7(11)
C51 C52 C53 124.2(15)
C54 C53 C52 120.5(17)
C53 C54 C55 117.6(15)
C53 C54 C57 122(2)
C55 C54 C57 120(2)
C54 C55 C56 122.8(18)
C51 C56 C55 118.5(15)
C66 C61 C62 116.6(9)
C66 C61 Co1 122.9(7)
C62 C61 Co1 120.6(7)
C63 C62 C61 125.3(10)
C62 C63 C64 114.8(11)
C65 C64 C63 123.4(11)
C65 C64 O1 125.0(12)
C63 C64 O1 111.6(11)
C64 C65 C66 119.3(11)
C61 C66 C65 120.5(10)

loop_
_geom_bond_atom_site_label_1
_geom_bond_atom_site_label_2
_geom_bond_distance
Co1 C61 1.907(9)
Co1 N1 1.932(6)
Co1 N3 1.939(6)
Co1 N2 1.941(5)
Co1 N4 1.949(6)
O1 C67 1.414(13)
O1 C64 1.471(12)
N1 C1 1.392(10)
N1 C4 1.416(8)
N2 C6 1.392(8)
N2 C9 1.405(9)
N3 C11 1.388(9)
N3 C14 1.391(8)
N4 C19 1.380(9)
N4 C16 1.384(9)
C1 C20 1.368(10)
C1 C2 1.453(11)
C2 C3 1.374(11)
C3 C4 1.406(11)
C4 C5 1.364(10)
C5 C6 1.362(10)
C5 C21 1.493(10)
C6 C7 1.437(10)
C7 C8 1.337(12)
C8 C9 1.433(10)
C9 C10 1.379(10)
C10 C11 1.393(10)
C10 C31 1.497(11)
C11 C12 1.441(10)
C12 C13 1.331(10)
C13 C14 1.434(10)
C14 C15 1.384(10)
C15 C16 1.365(11)
C15 C41 1.531(9)
C16 C17 1.448(11)
C17 C18 1.331(12)
C18 C19 1.436(10)
C19 C20 1.377(11)
C20 C51 1.471(12)
C21 C26 1.366(12)
C21 C22 1.376(12)
C22 C23 1.378(12)
C23 C24 1.370(15)
C24 C25 1.369(15)
C24 C27 1.533(12)
C25 C26 1.388(12)
C31 C36 1.373(12)
C31 C32 1.393(13)
C32 C33 1.399(14)
C33 C34 1.386(16)
C34 C35 1.377(17)
C34 C37 1.544(14)
C35 C36 1.362(14)
C41 C42 1.363(12)
C41 C46 1.379(11)
C42 C43 1.382(11)
C43 C44 1.372(12)
C44 C45 1.379(12)
C44 C47 1.515(10)
C45 C46 1.382(10)
C51 C56 1.341(16)
C51 C52 1.354(16)
C52 C53 1.380(17)
C53 C54 1.29(2)
C54 C55 1.36(2)
C54 C57 1.587(17)
C55 C56 1.421(18)
C61 C66 1.349(12)
C61 C62 1.405(13)
C62 C63 1.363(14)
C63 C64 1.383(15)
C64 C65 1.343(15)
C65 C66 1.415(14)
C71 O2 1.421(10)
C72 O3 1.419(10)
